data_4024746
loop_
_publ_author_name
'Qingyi Li'
'Paul Hurley'
'Hui Ding'
'Andrew G. Roberts'
'Radha Akella'
'Patrick G. Harran'

_publ_section_title
;
Exploring Symmetry-Based Logic for a Synthesis of Palau'amine
;
_journal_name_full 'Journal of Organic Chemistry'
_journal_page_first 5909
_journal_page_last 5919
_journal_paper_doi 10.1021/jo900755r
_journal_volume 74
_journal_year 2009
_chemical_formula_sum 'C25 H28 Br2 N5 O3 Si'
_chemical_formula_weight 634.42
_chemical_name_systematic
; 
 ? 
;
_space_group_IT_number 14
_symmetry_cell_setting monoclinic
_symmetry_space_group_name_Hall '-P 2yab'
_symmetry_space_group_name_H-M 'P 1 21/a 1'
_atom_sites_solution_hydrogens geom
_atom_sites_solution_primary direct
_atom_sites_solution_secondary difmap
_audit_creation_method SHELXL-97
_cell_angle_alpha 90.000
_cell_angle_beta 113.122(37)
_cell_angle_gamma 90.000
_cell_formula_units_Z 4
_cell_length_a 14.476(12)
_cell_length_b 14.203(12)
_cell_length_c 14.986(13)
_cell_measurement_reflns_used 139
_cell_measurement_temperature 295(2)
_cell_measurement_theta_max 0.2
_cell_measurement_theta_min 0.01
_cell_volume 2833.7(42)
_computing_cell_refinement 'HKL2000 v095.373'
_computing_data_collection 'collect, Nonius 1999'
_computing_data_reduction 'HKL2000 v095.373'
_computing_publication_material 'XCIF (Sheldrick and Bruker 1997)'
_computing_structure_refinement 'SHELXL-97 (Sheldrick, 1997)'
_computing_structure_solution 'SHELXS-97 (Sheldrick, 1990)'
_diffrn_ambient_temperature 295(2)
_diffrn_measured_fraction_theta_full 0.987
_diffrn_measured_fraction_theta_max 0.987
_diffrn_measurement_device_type 'KAPPA CCD'
_diffrn_measurement_method Collect
_diffrn_radiation_monochromator graphite
_diffrn_radiation_source 'fine-focus sealed tube'
_diffrn_radiation_type MoK\a
_diffrn_radiation_wavelength 0.71069
_diffrn_reflns_av_R_equivalents 0.0000
_diffrn_reflns_av_sigmaI/netI 0.0684
_diffrn_reflns_limit_h_max 14
_diffrn_reflns_limit_h_min 0
_diffrn_reflns_limit_k_max 14
_diffrn_reflns_limit_k_min 0
_diffrn_reflns_limit_l_max 13
_diffrn_reflns_limit_l_min -14
_diffrn_reflns_number 2936
_diffrn_reflns_theta_full 20.81
_diffrn_reflns_theta_max 20.81
_diffrn_reflns_theta_min 1.48
_exptl_absorpt_coefficient_mu 2.938
_exptl_absorpt_correction_T_max 0.625
_exptl_absorpt_correction_T_min 0.439
_exptl_absorpt_correction_type numerical
_exptl_absorpt_process_details 'HKL2000 v095.373'
_exptl_crystal_colour colorless
_exptl_crystal_density_diffrn 1.489
_exptl_crystal_density_method 'not measured'
_exptl_crystal_description plate
_exptl_crystal_F_000 1284
_exptl_crystal_size_max 0.22
_exptl_crystal_size_mid 0.12
_exptl_crystal_size_min 0.08
_refine_diff_density_max 0.798
_refine_diff_density_min -0.883
_refine_diff_density_rms 0.244
_refine_ls_extinction_method none
_refine_ls_goodness_of_fit_ref 1.064
_refine_ls_hydrogen_treatment constr
_refine_ls_matrix_type full
_refine_ls_number_parameters 325
_refine_ls_number_reflns 2936
_refine_ls_number_restraints 0
_refine_ls_restrained_S_all 1.064
_refine_ls_R_factor_all 0.1206
_refine_ls_R_factor_gt 0.0728
_refine_ls_shift/su_max 0.000
_refine_ls_shift/su_mean 0.000
_refine_ls_structure_factor_coef Fsqd
_refine_ls_weighting_details 'calc w=1/[\s^2^(Fo^2^)+(0.1956P)^2^+1.0957P] where P=(Fo^2^+2Fc^2^)/3'
_refine_ls_weighting_scheme calc
_refine_ls_wR_factor_gt 0.2129
_refine_ls_wR_factor_ref 0.2384
_reflns_number_gt 2018
_reflns_number_total 2936
_reflns_threshold_expression >2sigma(I)
_cod_data_source_file jo900755r_si_005.cif
_cod_data_source_block shelxl
_cod_original_sg_symbol_H-M P21/a
_cod_original_formula_sum 'C25 H28 Br2 N5 O3 Si1'
_cod_database_code 4024746

loop_
_symmetry_equiv_pos_as_xyz
'x, y, z'
'-x+1/2, y+1/2, -z'
'-x, -y, -z'
'x-1/2, -y-1/2, z'

loop_
_atom_site_label
_atom_site_type_symbol
_atom_site_fract_x
_atom_site_fract_y
_atom_site_fract_z
_atom_site_U_iso_or_equiv
_atom_site_adp_type
_atom_site_occupancy
_atom_site_symmetry_multiplicity
_atom_site_calc_flag
_atom_site_refinement_flags
_atom_site_disorder_assembly
_atom_site_disorder_group
Br1 Br 0.39847(12) 0.39627(11) -0.11765(10) 0.0875(7) Uani 1 1 d . . .
Br2 Br 0.66107(12) 0.33662(13) 0.00752(11) 0.0930(7) Uani 1 1 d . . .
Si3 Si 0.8301(4) 0.6024(4) 0.4678(3) 0.0963(15) Uani 1 1 d . . .
C1 C 0.4677(10) 0.3736(9) 0.0156(9) 0.062(3) Uani 1 1 d . . .
C2 C 0.4241(9) 0.3822(8) 0.0844(8) 0.060(3) Uani 1 1 d . . .
C3 C 0.5028(9) 0.3621(9) 0.1726(9) 0.064(3) Uani 1 1 d . . .
N5 N 0.5879(7) 0.3396(7) 0.1565(8) 0.065(3) Uani 1 1 d . . .
C4 C 0.5668(10) 0.3509(9) 0.0598(10) 0.064(3) Uani 1 1 d . . .
C5 C 0.6908(10) 0.3180(11) 0.2297(10) 0.078(4) Uani 1 1 d . . .
H5A H 0.6853 0.2904 0.2866 0.094 Uiso 1 1 calc R . .
H5B H 0.7220 0.2718 0.2027 0.094 Uiso 1 1 calc R . .
O21 O 0.7512(7) 0.3963(8) 0.2572(7) 0.089(3) Uani 1 1 d . . .
C6 C 0.7425(12) 0.4496(13) 0.3332(11) 0.100(5) Uani 1 1 d . . .
H6A H 0.7559 0.4099 0.3896 0.120 Uiso 1 1 calc R . .
H6B H 0.6748 0.4741 0.3130 0.120 Uiso 1 1 calc R . .
C7 C 0.8124(14) 0.5254(13) 0.3575(12) 0.118(6) Uani 1 1 d . . .
H7A H 0.7930 0.5665 0.3014 0.142 Uiso 1 1 calc R . .
H7B H 0.8775 0.4992 0.3670 0.142 Uiso 1 1 calc R . .
C8 C 0.8303(13) 0.5337(15) 0.5740(11) 0.123(6) Uani 1 1 d . . .
H8A H 0.8376 0.5760 0.6264 0.184 Uiso 1 1 calc R . .
H8B H 0.8852 0.4899 0.5944 0.184 Uiso 1 1 calc R . .
H8C H 0.7681 0.5000 0.5560 0.184 Uiso 1 1 calc R . .
C9 C 0.9537(13) 0.6594(14) 0.4864(15) 0.129(7) Uani 1 1 d . . .
H9A H 0.9473 0.6937 0.4291 0.194 Uiso 1 1 calc R . .
H9B H 1.0043 0.6118 0.4992 0.194 Uiso 1 1 calc R . .
H9C H 0.9725 0.7019 0.5405 0.194 Uiso 1 1 calc R . .
C10 C 0.7287(16) 0.7010(18) 0.4399(18) 0.173(10) Uani 1 1 d . . .
H10A H 0.7269 0.7373 0.3852 0.260 Uiso 1 1 calc R . .
H10B H 0.7452 0.7414 0.4954 0.260 Uiso 1 1 calc R . .
H10C H 0.6641 0.6729 0.4255 0.260 Uiso 1 1 calc R . .
C11 C 0.5007(10) 0.3537(11) 0.2725(10) 0.069(4) Uani 1 1 d . . .
O8 O 0.5549(8) 0.2959(8) 0.3311(7) 0.099(3) Uani 1 1 d . . .
N11 N 0.4371(7) 0.4104(7) 0.2947(7) 0.062(3) Uani 1 1 d . . .
C12 C 0.4396(10) 0.4109(9) 0.3945(8) 0.066(3) Uani 1 1 d . . .
H12A H 0.4727 0.3546 0.4290 0.079 Uiso 1 1 calc R . .
H12B H 0.3717 0.4122 0.3924 0.079 Uiso 1 1 calc R . .
C13 C 0.4971(9) 0.4985(9) 0.4463(8) 0.061(3) Uani 1 1 d . . .
C14 C 0.4427(9) 0.5861(9) 0.3909(8) 0.060(3) Uani 1 1 d . . .
H14A H 0.3786 0.5923 0.3967 0.072 Uiso 1 1 calc R . .
H14B H 0.4824 0.6416 0.4194 0.072 Uiso 1 1 calc R . .
C15 C 0.4253(9) 0.5803(9) 0.2837(8) 0.062(3) Uani 1 1 d . . .
H15 H 0.4863 0.6001 0.2754 0.074 Uiso 1 1 calc R . .
N14 N 0.3940(7) 0.4884(7) 0.2395(7) 0.060(3) Uani 1 1 d . . .
C16 C 0.2877(10) 0.4852(10) 0.1863(8) 0.059(3) Uani 1 1 d . . .
N4 N 0.2592(7) 0.5811(7) 0.1720(7) 0.060(3) Uani 1 1 d . . .
C17 C 0.3382(9) 0.6447(12) 0.2245(8) 0.066(4) Uani 1 1 d . . .
O6 O 0.3323(6) 0.7295(8) 0.2271(6) 0.077(3) Uani 1 1 d . . .
N20 N 0.2392(8) 0.4120(8) 0.1585(7) 0.060(3) Uani 1 1 d . . .
C18 C 0.1316(9) 0.4139(9) 0.0936(9) 0.067(3) Uani 1 1 d . . .
H18A H 0.1061 0.3499 0.0852 0.080 Uiso 1 1 calc R . .
H18B H 0.1253 0.4367 0.0305 0.080 Uiso 1 1 calc R . .
C19 C 0.0667(9) 0.4739(10) 0.1287(8) 0.063(3) Uani 1 1 d . . .
C20 C 0.0788(9) 0.5711(11) 0.1386(9) 0.069(4) Uani 1 1 d . . .
C21 C 0.1572(9) 0.6164(9) 0.1110(9) 0.066(4) Uani 1 1 d . . .
H21A H 0.1429 0.6032 0.0434 0.079 Uiso 1 1 calc R . .
H21B H 0.1551 0.6841 0.1185 0.079 Uiso 1 1 calc R . .
C22 C -0.0104(11) 0.4361(11) 0.1532(10) 0.086(4) Uani 1 1 d . . .
H22 H -0.0197 0.3712 0.1512 0.104 Uiso 1 1 calc R . .
C23 C -0.0704(10) 0.4912(14) 0.1793(11) 0.090(5) Uani 1 1 d . . .
H23 H -0.1210 0.4630 0.1935 0.109 Uiso 1 1 calc R . .
C24 C -0.0614(12) 0.5827(13) 0.1858(11) 0.087(4) Uani 1 1 d . . .
H24 H -0.1063 0.6182 0.2023 0.104 Uiso 1 1 calc R . .
C25 C 0.0141(12) 0.6264(13) 0.1683(11) 0.096(5) Uani 1 1 d . . .
H25 H 0.0229 0.6912 0.1758 0.115 Uiso 1 1 calc R . .

loop_
_atom_site_aniso_label
_atom_site_aniso_U_11
_atom_site_aniso_U_22
_atom_site_aniso_U_33
_atom_site_aniso_U_23
_atom_site_aniso_U_13
_atom_site_aniso_U_12
Br1 0.1251(13) 0.0849(12) 0.0455(10) -0.0005(7) 0.0258(8) 0.0007(9)
Br2 0.1113(12) 0.1122(15) 0.0787(11) -0.0048(9) 0.0623(10) -0.0074(9)
Si3 0.107(3) 0.100(4) 0.075(3) -0.016(2) 0.028(2) -0.010(3)
C1 0.089(10) 0.064(9) 0.035(7) -0.005(6) 0.026(7) -0.004(7)
C2 0.087(9) 0.052(8) 0.040(7) 0.004(6) 0.022(7) 0.006(6)
C3 0.072(8) 0.065(9) 0.048(8) -0.006(6) 0.018(7) 0.001(6)
N5 0.078(7) 0.059(7) 0.066(8) -0.003(5) 0.039(6) 0.000(5)
C4 0.089(10) 0.054(8) 0.055(9) 0.001(6) 0.036(8) -0.013(7)
C5 0.086(10) 0.094(12) 0.055(8) -0.006(8) 0.029(8) 0.003(9)
O21 0.085(6) 0.125(9) 0.062(6) -0.030(6) 0.035(5) -0.015(6)
C6 0.117(12) 0.113(14) 0.074(10) -0.011(10) 0.042(9) -0.003(11)
C7 0.152(16) 0.113(15) 0.085(12) -0.017(10) 0.042(11) -0.023(13)
C8 0.118(13) 0.172(19) 0.076(11) 0.002(12) 0.035(10) -0.001(13)
C9 0.137(15) 0.124(17) 0.138(17) -0.037(13) 0.066(13) -0.032(12)
C10 0.140(17) 0.18(2) 0.19(2) 0.017(19) 0.049(17) 0.038(16)
C11 0.079(9) 0.087(11) 0.054(9) 0.003(8) 0.039(8) 0.003(8)
O8 0.123(8) 0.109(8) 0.084(7) 0.042(7) 0.062(6) 0.058(7)
N11 0.067(6) 0.075(8) 0.044(6) 0.002(6) 0.023(5) 0.011(6)
C12 0.083(8) 0.082(10) 0.042(7) 0.004(7) 0.036(6) 0.007(7)
C13 0.078(8) 0.073(9) 0.025(5) -0.002(6) 0.014(5) 0.000(7)
C14 0.070(7) 0.071(9) 0.037(7) 0.005(6) 0.019(6) 0.010(7)
C15 0.077(8) 0.071(9) 0.038(7) 0.006(7) 0.024(6) 0.001(7)
N14 0.060(7) 0.075(8) 0.038(5) 0.001(6) 0.011(5) 0.006(5)
C16 0.091(11) 0.056(10) 0.036(7) 0.003(6) 0.031(7) 0.012(8)
N4 0.069(7) 0.067(8) 0.038(5) 0.002(5) 0.015(5) -0.004(6)
C17 0.067(8) 0.099(12) 0.035(7) -0.005(8) 0.024(6) 0.001(9)
O6 0.090(6) 0.063(7) 0.068(6) 0.003(5) 0.020(5) 0.000(5)
N20 0.081(7) 0.048(7) 0.053(6) -0.002(5) 0.029(6) 0.006(6)
C18 0.073(9) 0.068(9) 0.063(8) -0.007(7) 0.029(8) -0.002(7)
C19 0.069(8) 0.079(11) 0.041(7) -0.001(6) 0.022(6) -0.013(7)
C20 0.066(8) 0.077(11) 0.051(8) 0.006(7) 0.009(7) -0.009(7)
C21 0.073(8) 0.060(9) 0.056(8) 0.015(7) 0.016(7) 0.012(7)
C22 0.102(11) 0.081(11) 0.062(9) 0.013(8) 0.017(9) -0.010(9)
C23 0.075(10) 0.123(16) 0.090(11) -0.012(10) 0.051(9) 0.014(10)
C24 0.096(11) 0.087(13) 0.091(11) -0.012(9) 0.050(9) 0.020(9)
C25 0.100(11) 0.121(14) 0.079(11) -0.012(10) 0.047(10) 0.020(10)

loop_
_atom_type_symbol
_atom_type_description
_atom_type_scat_dispersion_real
_atom_type_scat_dispersion_imag
_atom_type_scat_source
C C 0.0033 0.0016 'International Tables Vol C Tables 4.2.6.8 and 6.1.1.4'
H H 0.0000 0.0000 'International Tables Vol C Tables 4.2.6.8 and 6.1.1.4'
N N 0.0061 0.0033 'International Tables Vol C Tables 4.2.6.8 and 6.1.1.4'
O O 0.0106 0.0060 'International Tables Vol C Tables 4.2.6.8 and 6.1.1.4'
Si Si 0.0817 0.0704 'International Tables Vol C Tables 4.2.6.8 and 6.1.1.4'
Br Br -0.2901 2.4595 'International Tables Vol C Tables 4.2.6.8 and 6.1.1.4'

loop_
_geom_angle_atom_site_label_1
_geom_angle_atom_site_label_2
_geom_angle_atom_site_label_3
_geom_angle
_geom_angle_site_symmetry_1
_geom_angle_site_symmetry_3
_geom_angle_publ_flag
C8 Si3 C9 114.5(9) . . ?
C8 Si3 C7 113.2(9) . . ?
C9 Si3 C7 99.9(8) . . ?
C8 Si3 C10 107.9(10) . . ?
C9 Si3 C10 108.3(10) . . ?
C7 Si3 C10 113.0(10) . . ?
C4 C1 C2 110.6(11) . . ?
C4 C1 Br1 125.4(10) . . ?
C2 C1 Br1 123.9(10) . . ?
C3 C2 C1 104.0(11) . . ?
N5 C3 C2 109.6(11) . . ?
N5 C3 C11 121.3(11) . . ?
C2 C3 C11 128.8(12) . . ?
C4 N5 C3 108.3(11) . . ?
C4 N5 C5 123.1(11) . . ?
C3 N5 C5 128.3(11) . . ?
C1 C4 N5 107.4(11) . . ?
C1 C4 Br2 129.6(10) . . ?
N5 C4 Br2 123.1(10) . . ?
O21 C5 N5 112.8(12) . . ?
C5 O21 C6 115.3(11) . . ?
O21 C6 C7 109.4(13) . . ?
C6 C7 Si3 119.6(13) . . ?
O8 C11 N11 121.5(11) . . ?
O8 C11 C3 120.2(12) . . ?
N11 C11 C3 118.3(12) . . ?
C11 N11 N14 121.3(10) . . ?
C11 N11 C12 120.0(10) . . ?
N14 N11 C12 115.4(9) . . ?
N11 C12 C13 108.0(10) . . ?
C12 C13 C14 109.0(9) . . ?
C12 C13 C13 109.8(13) . 3_666 ?
C14 C13 C13 109.9(12) . 3_666 ?
C15 C14 C13 111.3(10) . . ?
N14 C15 C17 103.5(10) . . ?
N14 C15 C14 114.9(10) . . ?
C17 C15 C14 109.6(10) . . ?
N11 N14 C16 116.3(10) . . ?
N11 N14 C15 117.5(9) . . ?
C16 N14 C15 110.9(10) . . ?
N20 C16 N4 131.8(12) . . ?
N20 C16 N14 124.2(12) . . ?
N4 C16 N14 103.9(11) . . ?
C16 N4 C17 113.7(11) . . ?
C16 N4 C21 125.3(10) . . ?
C17 N4 C21 120.9(11) . . ?
O6 C17 N4 126.7(12) . . ?
O6 C17 C15 129.0(12) . . ?
N4 C17 C15 104.0(12) . . ?
C16 N20 C18 121.5(11) . . ?
N20 C18 C19 114.9(10) . . ?
C20 C19 C22 115.4(13) . . ?
C20 C19 C18 121.9(12) . . ?
C22 C19 C18 122.7(13) . . ?
C19 C20 C25 120.6(13) . . ?
C19 C20 C21 118.3(13) . . ?
C25 C20 C21 121.0(14) . . ?
N4 C21 C20 111.3(10) . . ?
C23 C22 C19 121.6(15) . . ?
C24 C23 C22 123.2(16) . . ?
C23 C24 C25 120.0(15) . . ?
C24 C25 C20 119.0(16) . . ?

loop_
_geom_bond_atom_site_label_1
_geom_bond_atom_site_label_2
_geom_bond_distance
_geom_bond_site_symmetry_2
_geom_bond_publ_flag
Br1 C1 1.877(12) . ?
Br2 C4 1.833(13) . ?
Si3 C8 1.866(17) . ?
Si3 C9 1.883(17) . ?
Si3 C7 1.913(17) . ?
Si3 C10 1.95(2) . ?
C1 C4 1.362(17) . ?
C1 C2 1.410(17) . ?
C2 C3 1.394(16) . ?
C3 N5 1.382(15) . ?
C3 C11 1.514(18) . ?
N5 C4 1.368(16) . ?
N5 C5 1.495(16) . ?
C5 O21 1.374(16) . ?
O21 C6 1.415(17) . ?
C6 C7 1.42(2) . ?
C11 O8 1.232(15) . ?
C11 N11 1.360(16) . ?
N11 N14 1.376(13) . ?
N11 C12 1.483(14) . ?
C12 C13 1.528(17) . ?
C13 C14 1.531(16) . ?
C13 C13 1.58(2) 3_666 ?
C14 C15 1.527(16) . ?
C15 N14 1.454(15) . ?
C15 C17 1.529(18) . ?
N14 C16 1.430(15) . ?
C16 N20 1.231(15) . ?
C16 N4 1.416(16) . ?
N4 C17 1.427(17) . ?
N4 C21 1.485(15) . ?
C17 O6 1.209(16) . ?
N20 C18 1.477(16) . ?
C18 C19 1.508(17) . ?
C19 C20 1.393(18) . ?
C19 C22 1.411(18) . ?
C20 C25 1.42(2) . ?
C20 C21 1.496(18) . ?
C22 C23 1.34(2) . ?
C23 C24 1.31(2) . ?
C24 C25 1.37(2) . ?
